data_7135368
loop_
_publ_author_name
'Song, Yunyi'
'Yokoyama, Hiromichi'
'Shoji, Yoshiaki'
'Sakai, Hayato'
'Hasobe, Taku'
'Fukushima, Takanori'

_publ_section_title
;
 Gate-opening cooperative methanol binding to multi-bladed benzenes
 bearing 1,2-diboryl functionality.
;
_journal_issue 12
_journal_name_full 'Chemical communications (Cambridge, England)'
_journal_page_first 3889
_journal_page_last 3892
_journal_paper_doi 10.1039/d5cc06166k
_journal_volume 62
_journal_year 2026
_chemical_formula_moiety 'C78 H50 B2 N2 O2, C2 H3 N'
_chemical_formula_sum 'C80 H53 B2 N3 O2'
_chemical_formula_weight 1109.980
_space_group_crystal_system monoclinic
_space_group_IT_number 14
_space_group_name_Hall '-P 2yn'
_space_group_name_H-M_alt 'P 1 21/n 1'
_symmetry_Int_Tables_number 14
_atom_sites_solution_primary iterative
_audit_creation_date 2024-11-05
_audit_creation_method
;
Olex2 1.3
(compiled 2020.11.12 svn.r5f609507 for OlexSys, GUI svn.r6408)
;
_audit_update_record
;
2025-10-28 deposited with the CCDC.	2026-01-19 downloaded from the CCDC.
;
_cell_angle_alpha 90
_cell_angle_beta 111.155(1)
_cell_angle_gamma 90
_cell_formula_units_Z 4
_cell_length_a 18.5760(2)
_cell_length_b 13.6940(1)
_cell_length_c 24.8877(3)
_cell_measurement_reflns_used 27086
_cell_measurement_temperature 93.15
_cell_measurement_theta_max 74.5920
_cell_measurement_theta_min 2.5630
_cell_volume 5904.27(11)
_computing_cell_refinement 'CrysAlisPro 1.171.42.72a (Rigaku OD, 2022)'
_computing_data_collection 'CrysAlisPro 1.171.42.72a (Rigaku OD, 2022)'
_computing_data_reduction 'CrysAlisPro 1.171.42.72a (Rigaku OD, 2022)'
_computing_molecular_graphics 'Olex2 1.3 (Dolomanov et al., 2009)'
_computing_publication_material 'Olex2 1.3 (Dolomanov et al., 2009)'
_computing_structure_refinement 'olex2.refine 1.3 (Bourhis et al., 2015)'
_computing_structure_solution 'olex2.solve 1.3 (Bourhis et al., 2015)'
_diffrn_ambient_temperature 93.15
_diffrn_detector 'Rigaku HyPix-6000 area detector'
_diffrn_detector_area_resol_mean 10.0
_diffrn_detector_type 'HPC area detector'
_diffrn_measured_fraction_theta_full 0.9993
_diffrn_measured_fraction_theta_max 0.9708
_diffrn_measurement_details
;
List of Runs (angles in degrees, time in seconds):

  # Type    Start    End  Width  t~exp~   \w     \q     \k     \f   Frames
#--------------------------------------------------------------------------
  1  \w   -121.00 -15.00   0.50    1.82    --  -41.30 -24.00 -56.00  212
  2  \w    -27.00  38.00   0.50    1.82    --  -41.30  24.00 108.00  130
  3  \w     14.00 121.00   0.50    1.82    --   41.30  24.00 108.00  214
  4  \w    -38.00  37.00   0.50    1.82    --   41.30 -24.00 -56.00  150
  5  \w   -175.00 -78.00   0.50    7.27    -- -104.00 -24.00 -56.00  194
  6  \w     78.00 178.00   0.50    7.27    --  105.51  24.00 108.00  200
  7  \w    -24.00  39.00   0.50    1.82    --  -41.30  19.00-180.00  126
  8  \w     19.00  93.00   0.50    1.82    --   41.30-125.00-150.00  148
  9  \w    -66.00 -30.00   0.50    7.27    -- -104.00  61.00 -90.00   72
 10  \w    -66.00 -30.00   0.50    7.27    -- -104.00  61.00 120.00   72
 11  \w    -66.00 -30.00   0.50    7.27    -- -104.00  61.00 -60.00   72
 12  \w    -66.00 -30.00   0.50    7.27    -- -104.00  61.00-180.00   72
 13  \w    -66.00 -30.00   0.50    7.27    -- -104.00  61.00-150.00   72
 14  \w    -66.00 -30.00   0.50    7.27    -- -104.00  61.00-120.00   72
 15  \w     31.00  76.00   0.50    7.27    --  105.51 -61.00 -90.00   90
 16  \w     30.00  56.00   0.50    7.27    --  105.51 -45.00  60.00   52
 17  \w     30.00  56.00   0.50    7.27    --  105.51 -45.00   0.00   52
 18  \w     31.00  76.00   0.50    7.27    --  105.51 -61.00 -30.00   90
 19  \w     31.00  76.00   0.50    7.27    --  105.51 -61.00   0.00   90
 20  \w     31.00 107.00   0.50    7.27    --  105.51 -77.00 -90.00  152
 21  \w     30.00  56.00   0.50    7.27    --  105.51 -45.00 -30.00   52
 22  \w     32.00 106.00   0.50    7.27    --  105.51 -94.00-150.00  148
 23  \w     31.00  76.00   0.50    7.27    --  105.51 -61.00  30.00   90
 24  \w     34.00 111.00   0.50    7.27    --  105.51-125.00 -90.00  154
 25  \w     30.00  56.00   0.50    7.27    --  105.51 -45.00 -60.00   52
 26  \w     12.00 116.00   0.50    1.82    --   41.30  77.00 -90.00  208
 27  \w     12.00 107.00   0.50    1.82    --   41.30  77.00  90.00  190
 28  \w     12.00 116.00   0.50    1.82    --   41.30  77.00-180.00  208
;
_diffrn_measurement_device 'four-circle diffractometer'
_diffrn_measurement_device_type 'Rigaku XtaLAB Synergy-DW'
_diffrn_measurement_method '\w scans'
_diffrn_orient_matrix_type 'CrysAlisPro convention (1999,Acta A55,543-557)'
_diffrn_orient_matrix_UB_11 -0.0456517000
_diffrn_orient_matrix_UB_12 0.0317275000
_diffrn_orient_matrix_UB_13 0.0378749000
_diffrn_orient_matrix_UB_21 -0.0724154000
_diffrn_orient_matrix_UB_22 0.0155312000
_diffrn_orient_matrix_UB_23 -0.0544269000
_diffrn_orient_matrix_UB_31 -0.0240863000
_diffrn_orient_matrix_UB_32 -0.1067824000
_diffrn_orient_matrix_UB_33 0.0033399000
_diffrn_radiation_monochromator 'multi-layer mirror optics'
_diffrn_radiation_probe x-ray
_diffrn_radiation_type 'Cu K\a'
_diffrn_radiation_wavelength 1.54184
_diffrn_reflns_av_R_equivalents 0.0356
_diffrn_reflns_av_unetI/netI 0.0227
_diffrn_reflns_Laue_measured_fraction_full 0.9993
_diffrn_reflns_Laue_measured_fraction_max 0.9708
_diffrn_reflns_limit_h_max 23
_diffrn_reflns_limit_h_min -23
_diffrn_reflns_limit_k_max 12
_diffrn_reflns_limit_k_min -17
_diffrn_reflns_limit_l_max 30
_diffrn_reflns_limit_l_min -30
_diffrn_reflns_number 56950
_diffrn_reflns_point_group_measured_fraction_full 0.9993
_diffrn_reflns_point_group_measured_fraction_max 0.9708
_diffrn_reflns_theta_full 67.6840
_diffrn_reflns_theta_max 75.06
_diffrn_reflns_theta_min 2.57
_diffrn_source 'rotating anode X-ray generator'
_diffrn_source_type PhotonJet-DW
_exptl_absorpt_coefficient_mu 0.572
_exptl_absorpt_correction_T_max 1.00000
_exptl_absorpt_correction_T_min 0.77357
_exptl_absorpt_correction_type multi-scan
_exptl_absorpt_process_details
;
CrysAlisPro 1.171.42.72a (Rigaku Oxford Diffraction, 2022)
Empirical absorption correction using spherical harmonics,
implemented in SCALE3 ABSPACK scaling algorithm.
;
_exptl_crystal_colour colourless
_exptl_crystal_colour_primary colourless
_exptl_crystal_density_diffrn 1.249
_exptl_crystal_description prism
_exptl_crystal_F_000 2326.685
_exptl_crystal_size_max 0.37
_exptl_crystal_size_mid 0.15
_exptl_crystal_size_min 0.11
_refine_diff_density_max 0.4731
_refine_diff_density_min -0.4689
_refine_diff_density_rms 0.0565
_refine_ls_d_res_high 0.7979
_refine_ls_d_res_low 17.1672
_refine_ls_goodness_of_fit_ref 1.0531
_refine_ls_hydrogen_treatment constr
_refine_ls_matrix_type full
_refine_ls_number_constraints 104
_refine_ls_number_parameters 785
_refine_ls_number_reflns 11823
_refine_ls_number_restraints 4
_refine_ls_restrained_S_all 1.0529
_refine_ls_R_factor_all 0.0635
_refine_ls_R_factor_gt 0.0539
_refine_ls_shift/su_max 0.0036
_refine_ls_shift/su_mean 0.0001
_refine_ls_structure_factor_coef Fsqd
_refine_ls_weighting_details 'w=1/[\s^2^(Fo^2^)+(0.0968P)^2^+1.9997P] where P=(Fo^2^+2Fc^2^)/3'
_refine_ls_weighting_scheme calc
_refine_ls_wR_factor_gt 0.1540
_refine_ls_wR_factor_ref 0.1640
_reflns_Friedel_coverage 0.0
_reflns_limit_h_max 14
_reflns_limit_h_min -23
_reflns_limit_k_max 17
_reflns_limit_k_min 0
_reflns_limit_l_max 30
_reflns_limit_l_min -14
_reflns_number_gt 9888
_reflns_number_total 11823
_reflns_threshold_expression I>=2u(I)
_cod_data_source_file d5cc06166k2.cif
_cod_data_source_block 20231013-3x-acetonitrile_autored
_cod_original_sg_symbol_Hall '-P 2ybc (x-z,y,z)'
_cod_database_code 7135368
_chemical_oxdiff_formula 'C H O N B'
_reflns_odcompleteness_completeness 99.97
_reflns_odcompleteness_iscentric 1
_reflns_odcompleteness_theta 66.97
_olex2_refinement_description
;
1. Fixed Uiso
 At 1.2 times of:
  All C(H) groups
 At 1.5 times of:
  All C(H,H,H) groups
2. Rigid bond restraints
 C01W, C01Q
 with sigma for 1-2 distances of 0.01 and sigma for 1-3 distances of 0.02
 C026, C02C
 with sigma for 1-2 distances of 0.002 and sigma for 1-3 distances of 0.001
 C02A, C02B
 with sigma for 1-2 distances of 0.002 and sigma for 1-3 distances of 0.001
 C01Q, C01W
 with sigma for 1-2 distances of 0.002 and sigma for 1-3 distances of 0.001
3.a Aromatic/amide H refined with riding coordinates:
 C00B(H00B), C00C(H00C), C00F(H00F), C00J(H00J), C00P(H00P), C00R(H00R),
 C00S(H00S), C00U(H00U), C00V(H00V), C00X(H00X), C00Y(H00Y), C00Z(H00Z),
 C011(H011), C012(H012), C014(H014), C015(H015), C017(H017), C018(H018),
 C019(H019), C01A(H01A), C01B(H01B), C01C(H01C), C01D(H01D), C01E(H01E),
 C01I(H01I), C01K(H01K), C01L(H01L), C01M(H01M), C01N(H01N), C01O(H01O),
 C01P(H01P), C01R(H01R), C01S(H01S), C01T(H01T), C01U(H01U), C01V(H01V),
 C01X(H01X), C01Y(H01Y), C01Z(H01Z), C020(H020), C021(H021), C022(H022),
 C023(H023), C024(H024), C026(H026), C029(H029), C02A(H02A), C02B(H02B),
 C02C(H02C), C02D(H02D)
3.b Idealised Me refined as rotating group:
 C02F(H02e,H02f,H02g)
;
_olex2_submission_special_instructions 'No special instructions were received'
_oxdiff_exptl_absorpt_empirical_details
;
Empirical correction (ABSPACK) includes:
- Absorption correction using spherical harmonics
- Frame scaling
;
_oxdiff_exptl_absorpt_empirical_full_max 1.300
_oxdiff_exptl_absorpt_empirical_full_min 0.768

loop_
_space_group_symop_id
_space_group_symop_operation_xyz
1 x,y,z
2 -x+1/2,y+1/2,-z+1/2
3 -x,-y,-z
4 x-1/2,-y-1/2,z-1/2

loop_
_atom_site_label
_atom_site_type_symbol
_atom_site_fract_x
_atom_site_fract_y
_atom_site_fract_z
_atom_site_U_iso_or_equiv
_atom_site_adp_type
_atom_site_occupancy
_atom_site_refinement_flags_posn
_atom_site_refinement_flags_adp
O001 O 0.55953(8) 0.90685(9) 0.25597(6) 0.0461(3) Uani 1.000000 . .
O002 O 0.80312(7) 0.64389(10) 0.38248(6) 0.0456(3) Uani 1.000000 . .
N003 N 0.17788(8) 0.80013(10) 0.11315(6) 0.0332(3) Uani 1.000000 . .
N004 N 0.79889(9) 0.21839(12) 0.45282(7) 0.0415(4) Uani 1.000000 . .
C005 C 0.45449(9) 0.27980(12) 0.25189(7) 0.0328(3) Uani 1.000000 . .
C006 C 0.54817(9) 0.42039(12) 0.28863(7) 0.0308(3) Uani 1.000000 . .
C007 C 0.43370(9) 0.55318(12) 0.22752(7) 0.0311(3) Uani 1.000000 . .
C008 C 0.60999(9) 0.35318(12) 0.32483(7) 0.0319(3) Uani 1.000000 . .
C009 C 0.56634(9) 0.52045(12) 0.29028(7) 0.0313(3) Uani 1.000000 . .
C00A C 0.16792(9) 0.90023(12) 0.11761(7) 0.0331(3) Uani 1.000000 . .
C00B C 0.34673(9) 0.69235(12) 0.22795(7) 0.0319(3) Uani 1.000000 . .
H00B H 0.37311(9) 0.69777(12) 0.26838(7) 0.0382(4) Uiso 1.000000 R .
C00C C 0.27450(9) 0.44581(12) 0.20798(7) 0.0327(3) Uani 1.000000 . .
H00C H 0.28414(9) 0.48441(12) 0.24158(7) 0.0392(4) Uiso 1.000000 R .
C00D C 0.50845(9) 0.58779(12) 0.25879(7) 0.0315(3) Uani 1.000000 . .
C00E C 0.24640(9) 0.74564(12) 0.14115(7) 0.0318(3) Uani 1.000000 . .
C00F C 0.28377(9) 0.75258(12) 0.20052(7) 0.0319(3) Uani 1.000000 . .
H00F H 0.26651(9) 0.79795(12) 0.22213(7) 0.0383(4) Uiso 1.000000 R .
C00G C 0.37150(9) 0.62421(12) 0.19681(7) 0.0311(3) Uani 1.000000 . .
C00H C 0.41608(9) 0.45335(12) 0.22539(7) 0.0310(3) Uani 1.000000 . .
C00I C 0.33581(9) 0.41927(11) 0.19126(7) 0.0315(3) Uani 1.000000 . .
C00J C 0.40664(10) 0.24158(13) 0.27857(7) 0.0358(4) Uani 1.000000 . .
H00J H 0.38628(10) 0.28337(13) 0.30005(7) 0.0429(4) Uiso 1.000000 R .
C00K C 0.47345(9) 0.38625(12) 0.25578(7) 0.0308(3) Uani 1.000000 . .
C00L C 0.10686(9) 0.75900(13) 0.08060(7) 0.0354(4) Uani 1.000000 . .
C00M C 0.73402(9) 0.25692(13) 0.40712(7) 0.0357(4) Uani 1.000000 . .
C00N C 0.54236(9) 0.76687(13) 0.31034(7) 0.0351(4) Uani 1.000000 . .
C00O C 0.08965(10) 0.92350(13) 0.08682(7) 0.0365(4) Uani 1.000000 . .
C00P C 0.68483(9) 0.36069(12) 0.32422(7) 0.0339(3) Uani 1.000000 . .
H00P H 0.69344(9) 0.39860(12) 0.29514(7) 0.0407(4) Uiso 1.000000 R .
C00Q C 0.68868(10) 0.56759(13) 0.39076(7) 0.0363(4) Uani 1.000000 . .
C00R C 0.22270(10) 0.97133(13) 0.14432(7) 0.0369(4) Uani 1.000000 . .
H00R H 0.27530(10) 0.95475(13) 0.16426(7) 0.0443(4) Uiso 1.000000 R .
C00S C 0.33458(10) 0.62063(12) 0.13686(7) 0.0336(3) Uani 1.000000 . .
H00S H 0.35188(10) 0.57572(12) 0.11504(7) 0.0403(4) Uiso 1.000000 R .
C00T C 0.52821(9) 0.75276(13) 0.20358(7) 0.0358(4) Uani 1.000000 . .
C00U C 0.74662(9) 0.31401(13) 0.36513(7) 0.0360(4) Uani 1.000000 . .
H00U H 0.79720(9) 0.32093(13) 0.36451(7) 0.0432(4) Uiso 1.000000 R .
C00V C 0.59810(10) 0.29002(13) 0.36482(7) 0.0357(4) Uani 1.000000 . .
H00V H 0.54721(10) 0.27927(13) 0.36403(7) 0.0428(4) Uiso 1.000000 R .
C00W C 0.05118(10) 0.83370(14) 0.06296(7) 0.0378(4) Uani 1.000000 . .
C00X C 0.19952(10) 0.41662(13) 0.17621(8) 0.0377(4) Uani 1.000000 . .
H00X H 0.15830(10) 0.43510(13) 0.18814(8) 0.0452(5) Uiso 1.000000 R .
C00Y C 0.27323(10) 0.68177(12) 0.10913(7) 0.0339(3) Uani 1.000000 . .
H00Y H 0.24945(10) 0.68021(12) 0.06834(7) 0.0407(4) Uiso 1.000000 R .
C00Z C 0.65986(10) 0.24262(13) 0.40582(8) 0.0376(4) Uani 1.000000 . .
H00Z H 0.65098(10) 0.20026(13) 0.43302(8) 0.0451(4) Uiso 1.000000 R .
C010 C 0.70230(10) 0.59736(13) 0.29252(8) 0.0370(4) Uani 1.000000 . .
C011 C 0.38827(11) 0.14276(13) 0.27411(8) 0.0415(4) Uani 1.000000 . .
H011 H 0.35611(11) 0.11703(13) 0.29294(8) 0.0498(5) Uiso 1.000000 R .
C012 C 0.48249(10) 0.21831(14) 0.21954(8) 0.0408(4) Uani 1.000000 . .
H012 H 0.51486(10) 0.24364(14) 0.20077(8) 0.0490(5) Uiso 1.000000 R .
C013 C 0.76059(10) 0.61333(14) 0.41446(8) 0.0394(4) Uani 1.000000 . .
C014 C 0.51648(10) 0.70698(15) 0.15002(8) 0.0410(4) Uani 1.000000 . .
H014 H 0.50390(10) 0.63948(15) 0.14581(8) 0.0492(5) Uiso 1.000000 R .
C015 C 0.65541(10) 0.53323(14) 0.42996(8) 0.0388(4) Uani 1.000000 . .
H015 H 0.60731(10) 0.50003(14) 0.41551(8) 0.0466(5) Uiso 1.000000 R .
C016 C 0.54675(10) 0.85202(13) 0.20698(8) 0.0403(4) Uani 1.000000 . .
C017 C 0.54206(10) 0.73537(14) 0.36424(8) 0.0387(4) Uani 1.000000 . .
H017 H 0.53169(10) 0.66866(14) 0.36904(8) 0.0465(5) Uiso 1.000000 R .
C018 C 0.41692(11) 0.08219(14) 0.24226(9) 0.0457(4) Uani 1.000000 . .
H018 H 0.40482(11) 0.01453(14) 0.23933(9) 0.0549(5) Uiso 1.000000 R .
C019 C 0.18498(11) 0.36037(14) 0.12700(8) 0.0444(4) Uani 1.000000 . .
H019 H 0.13377(11) 0.34052(14) 0.10502(8) 0.0533(5) Uiso 1.000000 R .
C01A C 0.32065(10) 0.36250(13) 0.14181(7) 0.0389(4) Uani 1.000000 . .
H01A H 0.36170(10) 0.34372(13) 0.12977(7) 0.0466(5) Uiso 1.000000 R .
C01B C 0.68300(10) 0.59034(14) 0.23259(8) 0.0414(4) Uani 1.000000 . .
H01B H 0.63286(10) 0.56838(14) 0.20944(8) 0.0497(5) Uiso 1.000000 R .
C01C C 0.06630(11) 1.02075(15) 0.08420(8) 0.0435(4) Uani 1.000000 . .
H01C H 0.01393(11) 1.03810(15) 0.06402(8) 0.0522(5) Uiso 1.000000 R .
C01D C 0.08805(11) 0.66071(14) 0.06830(7) 0.0406(4) Uani 1.000000 . .
H01D H 0.12585(11) 0.61077(14) 0.08160(7) 0.0487(5) Uiso 1.000000 R .
C01E C 0.19759(12) 1.06722(14) 0.14070(8) 0.0421(4) Uani 1.000000 . .
H01E H 0.23366(12) 1.11735(14) 0.15853(8) 0.0505(5) Uiso 1.000000 R .
C01F C 0.55669(10) 0.86607(13) 0.30547(8) 0.0403(4) Uani 1.000000 . .
C01G C 0.77689(10) 0.63035(14) 0.32371(8) 0.0405(4) Uani 1.000000 . .
C01H C 0.81717(11) 0.12076(16) 0.46631(8) 0.0444(4) Uani 1.000000 . .
C01I C 0.83009(11) 0.65289(15) 0.29801(9) 0.0450(4) Uani 1.000000 . .
H01I H 0.88066(11) 0.67392(15) 0.32081(9) 0.0540(5) Uiso 1.000000 R .
C01J C 0.86020(10) 0.27699(17) 0.48708(8) 0.0443(4) Uani 1.000000 . .
C01K C 0.01174(12) 0.63930(16) 0.03582(8) 0.0478(5) Uani 1.000000 . .
H01K H -0.00313(12) 0.57313(16) 0.02688(8) 0.0573(6) Uiso 1.000000 R .
C01L C 0.12018(12) 1.09164(14) 0.11130(9) 0.0468(4) Uani 1.000000 . .
H01L H 0.10439(12) 1.15787(14) 0.10994(9) 0.0562(5) Uiso 1.000000 R .
C01M C -0.02512(10) 0.80890(17) 0.02945(8) 0.0456(5) Uani 1.000000 . .
H01M H -0.06357(10) 0.85808(17) 0.01620(8) 0.0548(5) Uiso 1.000000 R .
C01N C 0.79606(12) 0.63019(15) 0.47394(8) 0.0472(5) Uani 1.000000 . .
H01N H 0.84379(12) 0.66414(15) 0.48884(8) 0.0567(5) Uiso 1.000000 R .
C01O C 0.69051(11) 0.54634(16) 0.48844(8) 0.0460(4) Uani 1.000000 . .
H01O H 0.66736(11) 0.52133(16) 0.51395(8) 0.0553(5) Uiso 1.000000 R .
C01P C 0.24541(11) 0.33336(15) 0.11011(8) 0.0466(5) Uani 1.000000 . .
H01P H 0.23548(11) 0.29455(15) 0.07656(8) 0.0559(5) Uiso 1.000000 R .
C01Q C 0.89298(12) 0.11713(18) 0.50905(8) 0.0513(5) Uani 1.000000 . U
C01R C 0.52267(11) 0.75681(17) 0.10396(8) 0.0480(5) Uani 1.000000 . .
H01R H 0.51402(11) 0.72430(17) 0.06845(8) 0.0576(6) Uiso 1.000000 R .
C01S C -0.04357(11) 0.71238(18) 0.01602(8) 0.0499(5) Uani 1.000000 . .
H01S H -0.09501(11) 0.69536(18) -0.00720(8) 0.0599(6) Uiso 1.000000 R .
C01T C 0.73423(11) 0.61418(16) 0.20644(9) 0.0466(4) Uani 1.000000 . .
H01T H 0.71886(11) 0.61004(16) 0.16573(9) 0.0559(5) Uiso 1.000000 R .
C01U C 0.76069(12) 0.59690(16) 0.51008(8) 0.0485(5) Uani 1.000000 . .
H01U H 0.78404(12) 0.60823(16) 0.55034(8) 0.0583(6) Uiso 1.000000 R .
C01V C 0.46327(12) 0.12013(15) 0.21461(10) 0.0491(5) Uani 1.000000 . .
H01V H 0.48207(12) 0.07854(15) 0.19207(10) 0.0589(6) Uiso 1.000000 R .
C01W C 0.91994(11) 0.21647(19) 0.52181(8) 0.0510(5) Uani 1.000000 . U
C01X C 0.55633(12) 0.79827(16) 0.41012(9) 0.0490(5) Uani 1.000000 . .
H01X H 0.55667(12) 0.77491(16) 0.44616(9) 0.0588(6) Uiso 1.000000 R .
C01Y C 0.86475(11) 0.37846(17) 0.49060(8) 0.0489(5) Uani 1.000000 . .
H01Y H 0.82275(11) 0.41824(17) 0.46820(8) 0.0586(6) Uiso 1.000000 R .
C01Z C 0.80870(11) 0.64441(15) 0.23942(9) 0.0465(5) Uani 1.000000 . .
H01Z H 0.84457(11) 0.65912(15) 0.22138(9) 0.0558(5) Uiso 1.000000 R .
C020 C 0.55452(13) 0.90363(15) 0.16117(10) 0.0509(5) Uani 1.000000 . .
H020 H 0.56837(13) 0.97076(15) 0.16522(10) 0.0610(6) Uiso 1.000000 R .
C021 C 0.56990(13) 0.93147(15) 0.35129(10) 0.0520(5) Uani 1.000000 . .
H021 H 0.57847(13) 0.99880(15) 0.34659(10) 0.0625(6) Uiso 1.000000 R .
C022 C 0.77369(13) 0.03853(16) 0.44452(9) 0.0515(5) Uani 1.000000 . .
H022 H 0.72339(13) 0.04300(16) 0.41597(9) 0.0618(6) Uiso 1.000000 R .
C023 C 0.54184(12) 0.85588(17) 0.11001(10) 0.0538(5) Uani 1.000000 . .
H023 H 0.54616(12) 0.89073(17) 0.07831(10) 0.0645(6) Uiso 1.000000 R .
C024 C 0.57027(13) 0.89668(17) 0.40306(10) 0.0559(5) Uani 1.000000 . .
H024 H 0.58017(13) 0.94027(17) 0.43461(10) 0.0671(6) Uiso 1.000000 R .
B1 B 0.52581(10) 0.70041(14) 0.25753(8) 0.0335(4) Uani 1.000000 . .
C026 C 0.98906(12) 0.2625(2) 0.55852(9) 0.0611(6) Uani 1.000000 . U
H026 H 1.03144(12) 0.2241(2) 0.58179(9) 0.0734(7) Uiso 1.000000 R .
B2 B 0.65079(11) 0.55960(14) 0.32461(8) 0.0339(4) Uani 1.000000 . .
N028 N 0.88853(14) 0.89232(18) 0.34496(11) 0.0789(7) Uani 1.000000 . .
C029 C 0.93262(13) 0.4194(2) 0.52789(9) 0.0597(6) Uani 1.000000 . .
H029 H 0.93686(13) 0.4885(2) 0.53132(9) 0.0716(7) Uiso 1.000000 R .
C02A C 0.92456(15) 0.0265(2) 0.52968(10) 0.0649(6) Uani 1.000000 . U
H02A H 0.97482(15) 0.0217(2) 0.55826(10) 0.0779(7) Uiso 1.000000 R .
C02B C 0.88191(17) -0.0556(2) 0.50807(10) 0.0691(6) Uani 1.000000 . U
H02B H 0.90368(17) -0.1177(2) 0.52175(10) 0.0830(8) Uiso 1.000000 R .
C02C C 0.99406(13) 0.3623(2) 0.56007(10) 0.0649(6) Uani 1.000000 . U
H02C H 1.04071(13) 0.3926(2) 0.58376(10) 0.0779(7) Uiso 1.000000 R .
C02D C 0.80641(16) -0.05115(18) 0.46600(10) 0.0631(6) Uani 1.000000 . .
H02D H 0.77812(16) -0.10959(18) 0.45245(10) 0.0757(7) Uiso 1.000000 R .
C02E C 0.82256(15) 0.88035(19) 0.32880(12) 0.0643(6) Uani 1.000000 . .
C02F C 0.73986(15) 0.8670(2) 0.30744(15) 0.0767(8) Uani 1.000000 . .
H02e H 0.7241(2) 0.8278(14) 0.2721(5) 0.1151(12) Uiso 1.000000 GR .
H02f H 0.7250(2) 0.8334(15) 0.3366(4) 0.1151(12) Uiso 1.000000 GR .
H02g H 0.71438(16) 0.9308(2) 0.2991(9) 0.1151(12) Uiso 1.000000 GR .

loop_
_atom_site_aniso_label
_atom_site_aniso_U_11
_atom_site_aniso_U_22
_atom_site_aniso_U_33
_atom_site_aniso_U_12
_atom_site_aniso_U_13
_atom_site_aniso_U_23
O001 0.0553(8) 0.0316(6) 0.0530(8) 0.0017(6) 0.0215(7) 0.0027(6)
O002 0.0360(6) 0.0568(8) 0.0377(7) -0.0132(6) 0.0058(5) -0.0001(6)
N003 0.0286(7) 0.0331(7) 0.0309(7) 0.0009(5) 0.0023(5) 0.0019(5)
N004 0.0312(7) 0.0513(9) 0.0344(8) 0.0062(6) 0.0024(6) 0.0047(7)
C005 0.0255(7) 0.0346(8) 0.0309(8) 0.0015(6) 0.0013(6) 0.0017(6)
C006 0.0259(7) 0.0368(8) 0.0273(7) 0.0011(6) 0.0068(6) 0.0011(6)
C007 0.0299(8) 0.0338(8) 0.0267(7) 0.0018(6) 0.0069(6) -0.0002(6)
C008 0.0282(8) 0.0342(8) 0.0290(8) 0.0000(6) 0.0052(6) -0.0018(6)
C009 0.0284(8) 0.0364(8) 0.0269(7) 0.0008(6) 0.0075(6) 0.0011(6)
C00A 0.0329(8) 0.0360(8) 0.0272(7) 0.0042(7) 0.0072(6) 0.0044(6)
C00B 0.0294(8) 0.0338(8) 0.0268(7) -0.0009(6) 0.0034(6) 0.0006(6)
C00C 0.0319(8) 0.0315(8) 0.0297(8) -0.0008(6) 0.0051(6) 0.0005(6)
C00D 0.0293(8) 0.0356(8) 0.0270(7) 0.0000(6) 0.0070(6) -0.0009(6)
C00E 0.0285(8) 0.0316(8) 0.0297(8) -0.0009(6) 0.0038(6) 0.0032(6)
C00F 0.0298(8) 0.0327(8) 0.0295(8) -0.0006(6) 0.0063(6) -0.0027(6)
C00G 0.0278(7) 0.0314(8) 0.0295(8) -0.0007(6) 0.0047(6) 0.0020(6)
C00H 0.0285(8) 0.0346(8) 0.0261(7) 0.0016(6) 0.0054(6) -0.0012(6)
C00I 0.0293(8) 0.0285(8) 0.0296(8) 0.0016(6) 0.0022(6) 0.0024(6)
C00J 0.0331(8) 0.0372(9) 0.0327(8) 0.0001(7) 0.0067(7) 0.0001(7)
C00K 0.0276(8) 0.0344(8) 0.0278(7) 0.0011(6) 0.0069(6) 0.0000(6)
C00L 0.0305(8) 0.0449(9) 0.0260(8) -0.0035(7) 0.0045(6) 0.0013(7)
C00M 0.0295(8) 0.0402(9) 0.0309(8) 0.0047(7) 0.0032(6) 0.0001(7)
C00N 0.0290(8) 0.0363(9) 0.0367(9) 0.0009(6) 0.0079(7) -0.0019(7)
C00O 0.0327(8) 0.0456(10) 0.0300(8) 0.0056(7) 0.0099(7) 0.0062(7)
C00P 0.0300(8) 0.0361(9) 0.0325(8) 0.0005(6) 0.0077(6) 0.0002(7)
C00Q 0.0325(8) 0.0379(9) 0.0340(8) -0.0008(7) 0.0067(7) -0.0023(7)
C00R 0.0384(9) 0.0364(9) 0.0308(8) 0.0016(7) 0.0064(7) 0.0028(7)
C00S 0.0355(8) 0.0339(8) 0.0280(8) 0.0011(7) 0.0075(6) -0.0016(6)
C00T 0.0292(8) 0.0387(9) 0.0354(9) 0.0019(7) 0.0067(7) 0.0034(7)
C00U 0.0272(8) 0.0419(9) 0.0356(9) -0.0005(7) 0.0074(7) -0.0033(7)
C00V 0.0274(8) 0.0411(9) 0.0348(8) 0.0005(7) 0.0068(7) 0.0016(7)
C00W 0.0311(8) 0.0514(10) 0.0281(8) 0.0016(7) 0.0075(7) 0.0040(7)
C00X 0.0294(8) 0.0372(9) 0.0404(9) 0.0014(7) 0.0055(7) 0.0019(7)
C00Y 0.0353(8) 0.0348(8) 0.0258(7) -0.0005(7) 0.0040(6) 0.0017(6)
C00Z 0.0339(8) 0.0415(9) 0.0335(8) 0.0027(7) 0.0077(7) 0.0061(7)
C010 0.0301(8) 0.0391(9) 0.0369(9) 0.0005(7) 0.0062(7) 0.0040(7)
C011 0.0365(9) 0.0395(9) 0.0428(10) -0.0028(7) 0.0076(7) 0.0048(8)
C012 0.0340(9) 0.0395(9) 0.0476(10) 0.0032(7) 0.0131(8) -0.0010(8)
C013 0.0354(9) 0.0412(9) 0.0374(9) -0.0035(7) 0.0078(7) 0.0002(7)
C014 0.0358(9) 0.0490(10) 0.0347(9) 0.0001(8) 0.0085(7) 0.0015(8)
C015 0.0327(8) 0.0453(10) 0.0352(9) -0.0018(7) 0.0083(7) -0.0055(7)
C016 0.0372(9) 0.0373(9) 0.0462(10) 0.0074(7) 0.0148(8) 0.0070(8)
C017 0.0365(9) 0.0405(9) 0.0365(9) -0.0003(7) 0.0099(7) -0.0025(7)
C018 0.0400(10) 0.0320(9) 0.0553(11) -0.0007(7) 0.0053(8) 0.0002(8)
C019 0.0323(9) 0.0439(10) 0.0427(10) -0.0024(7) -0.0036(7) -0.0044(8)
C01A 0.0366(9) 0.0394(9) 0.0338(9) 0.0042(7) 0.0045(7) -0.0052(7)
C01B 0.0324(9) 0.0503(11) 0.0371(9) -0.0006(7) 0.0072(7) 0.0043(8)
C01C 0.0404(9) 0.0514(11) 0.0380(9) 0.0131(8) 0.0134(8) 0.0084(8)
C01D 0.0408(9) 0.0456(10) 0.0311(8) -0.0067(8) 0.0077(7) -0.0018(7)
C01E 0.0524(11) 0.0361(9) 0.0350(9) 0.0002(8) 0.0125(8) 0.0012(7)
C01F 0.0372(9) 0.0386(9) 0.0442(10) 0.0019(7) 0.0137(8) -0.0010(8)
C01G 0.0347(9) 0.0432(10) 0.0377(9) -0.0032(7) 0.0060(7) 0.0059(8)
C01H 0.0408(10) 0.0577(12) 0.0332(9) 0.0149(9) 0.0116(8) 0.0100(8)
C01I 0.0322(9) 0.0508(11) 0.0468(10) -0.0053(8) 0.0081(8) 0.0086(8)
C01J 0.0292(8) 0.0690(13) 0.0296(8) 0.0030(8) 0.0045(7) 0.0013(8)
C01K 0.0462(11) 0.0617(12) 0.0336(9) -0.0181(9) 0.0121(8) -0.0099(9)
C01L 0.0580(12) 0.0391(10) 0.0434(10) 0.0145(9) 0.0183(9) 0.0059(8)
C01M 0.0301(9) 0.0722(13) 0.0314(9) 0.0028(9) 0.0071(7) 0.0045(9)
C01N 0.0406(10) 0.0518(11) 0.0400(10) -0.0086(8) 0.0033(8) -0.0088(8)
C01O 0.0446(10) 0.0578(12) 0.0357(9) -0.0011(9) 0.0144(8) -0.0060(8)
C01P 0.0422(10) 0.0467(10) 0.0376(9) 0.0014(8) -0.0016(8) -0.0110(8)
C01Q 0.0436(10) 0.0783(12) 0.0305(9) 0.0243(9) 0.0115(8) 0.0132(9)
C01R 0.0383(10) 0.0687(13) 0.0353(9) 0.0048(9) 0.0111(8) 0.0070(9)
C01S 0.0336(9) 0.0801(15) 0.0318(9) -0.0127(9) 0.0069(7) -0.0087(9)
C01T 0.0417(10) 0.0564(12) 0.0394(10) -0.0010(9) 0.0119(8) 0.0081(9)
C01U 0.0472(11) 0.0585(12) 0.0329(9) -0.0019(9) 0.0060(8) -0.0113(8)
C01V 0.0464(11) 0.0398(10) 0.0597(12) 0.0067(8) 0.0174(9) -0.0074(9)
C01W 0.0374(10) 0.0824(13) 0.0288(9) 0.0117(9) 0.0066(7) 0.0056(9)
C01X 0.0501(11) 0.0565(12) 0.0401(10) -0.0003(9) 0.0160(9) -0.0078(9)
C01Y 0.0382(10) 0.0651(13) 0.0373(10) -0.0035(9) 0.0063(8) -0.0063(9)
C01Z 0.0379(9) 0.0537(11) 0.0487(11) 0.0000(8) 0.0165(8) 0.0129(9)
C020 0.0549(12) 0.0423(10) 0.0618(13) 0.0127(9) 0.0289(10) 0.0173(9)
C021 0.0542(12) 0.0382(10) 0.0640(13) -0.0054(9) 0.0217(10) -0.0129(9)
C022 0.0574(12) 0.0557(12) 0.0400(10) 0.0150(10) 0.0157(9) 0.0124(9)
C023 0.0467(11) 0.0659(14) 0.0534(12) 0.0180(10) 0.0239(9) 0.0267(10)
C024 0.0591(13) 0.0558(12) 0.0530(12) -0.0039(10) 0.0204(10) -0.0214(10)
B1 0.0248(8) 0.0380(10) 0.0338(9) 0.0017(7) 0.0057(7) 0.0006(8)
C026 0.0385(10) 0.1032(15) 0.0312(9) 0.0164(11) -0.0001(8) 0.0037(11)
B2 0.0304(9) 0.0323(9) 0.0347(9) 0.0028(7) 0.0064(7) 0.0017(7)
N028 0.0615(13) 0.0760(15) 0.0822(16) 0.0084(11) 0.0054(12) 0.0190(12)
C029 0.0468(11) 0.0856(17) 0.0396(10) -0.0100(11) 0.0070(9) -0.0102(11)
C02A 0.0661(15) 0.0842(15) 0.0430(11) 0.0344(11) 0.0180(10) 0.0207(11)
C02B 0.0876(18) 0.0709(14) 0.0500(12) 0.0432(12) 0.0261(12) 0.0275(11)
C02C 0.0455(11) 0.0985(15) 0.0402(11) -0.0078(12) 0.0029(9) -0.0116(12)
C02D 0.0877(17) 0.0540(13) 0.0502(12) 0.0187(12) 0.0281(12) 0.0128(10)
C02E 0.0577(14) 0.0615(14) 0.0660(15) 0.0075(11) 0.0130(12) 0.0092(12)
C02F 0.0593(15) 0.0639(16) 0.103(2) 0.0054(12) 0.0250(15) 0.0049(15)

loop_
_atom_type_symbol
_atom_type_scat_dispersion_real
_atom_type_scat_dispersion_imag
_atom_type_scat_Cromer_Mann_a1
_atom_type_scat_Cromer_Mann_a2
_atom_type_scat_Cromer_Mann_a3
_atom_type_scat_Cromer_Mann_a4
_atom_type_scat_Cromer_Mann_b1
_atom_type_scat_Cromer_Mann_b2
_atom_type_scat_Cromer_Mann_b3
_atom_type_scat_Cromer_Mann_b4
_atom_type_scat_Cromer_Mann_c
_atom_type_scat_source
_atom_type_scat_dispersion_source
H 0.00000 0.00000 0.49300 0.32291 0.14019 0.04081 10.51090 26.12570 3.14236 57.79970 0.0030380000826 'International Tables Volume C Table 6.1.1.4 (pp. 500-502)' 'Henke, Gullikson and Davis, At. Data and Nucl. Data Tables, 1993, 54, 2'
C 0.01920 0.00962 2.31000 1.02000 1.58860 0.86500 20.84390 10.20750 0.56870 51.65120 0.215599998832 'International Tables Volume C Table 6.1.1.4 (pp. 500-502)' 'Henke, Gullikson and Davis, At. Data and Nucl. Data Tables, 1993, 54, 2'
B 0.00963 0.00408 2.05450 1.33260 1.09790 0.70680 23.21850 1.02100 60.34980 0.14030 -0.193200007081 'International Tables Volume C Table 6.1.1.4 (pp. 500-502)' 'Henke, Gullikson and Davis, At. Data and Nucl. Data Tables, 1993, 54, 2'
O 0.05239 0.03377 3.04850 2.28680 1.54630 0.86700 13.27710 5.70110 0.32390 32.90890 0.250800013542 'International Tables Volume C Table 6.1.1.4 (pp. 500-502)' 'Henke, Gullikson and Davis, At. Data and Nucl. Data Tables, 1993, 54, 2'
N 0.03256 0.01839 12.21260 3.13220 2.01250 1.16630 0.00570 9.89330 28.99750 0.58260 -11.5290002823 'International Tables Volume C Table 6.1.1.4 (pp. 500-502)' 'Henke, Gullikson and Davis, At. Data and Nucl. Data Tables, 1993, 54, 2'

loop_
_exptl_crystal_face_index_h
_exptl_crystal_face_index_k
_exptl_crystal_face_index_l
_exptl_crystal_face_perp_dist
-9 -3 -4 0.0593
-4 7 -6 0.1532
8 3 -14 0.0893
-7 2 15 0.0663
8 1 -15 0.0733
-8 1 15 0.0390
7 -4 -14 0.0805
-8 -2 14 0.0370
7 -4 6 0.0681
9 2 4 0.0716
-9 1 -5 0.0744

loop_
_geom_angle_atom_site_label_1
_geom_angle_atom_site_label_2
_geom_angle_atom_site_label_3
_geom_angle
_geom_angle_site_symmetry_1
_geom_angle_site_symmetry_3
_geom_angle_publ_flag
C01F O001 C016 121.55(14) . . ?
C01G O002 C013 121.15(14) . . ?
C00E N003 C00A 126.75(14) . . ?
C00L N003 C00A 108.60(13) . . ?
C00L N003 C00E 124.40(14) . . ?
C01H N004 C00M 127.62(16) . . ?
C01J N004 C00M 122.69(16) . . ?
C01J N004 C01H 109.24(15) . . ?
C00K C005 C00J 120.86(15) . . ?
C012 C005 C00J 119.11(16) . . ?
C012 C005 C00K 119.99(16) . . ?
C009 C006 C008 117.26(14) . . ?
C00K C006 C008 121.75(15) . . ?
C00K C006 C009 120.94(14) . . ?
C00G C007 C00D 119.40(15) . . ?
C00H C007 C00D 121.32(15) . . ?
C00H C007 C00G 119.28(14) . . ?
C00P C008 C006 119.90(15) . . ?
C00V C008 C006 121.83(15) . . ?
C00V C008 C00P 117.83(15) . . ?
C00D C009 C006 119.37(14) . . ?
B2 C009 C006 121.68(14) . . ?
B2 C009 C00D 118.91(14) . . ?
C00O C00A N003 108.59(15) . . ?
C00R C00A N003 129.14(15) . . ?
C00R C00A C00O 122.20(16) . . ?
C00G C00B C00F 120.79(15) . . ?
C00X C00C C00I 120.94(16) . . ?
C009 C00D C007 119.12(15) . . ?
B1 C00D C007 119.10(14) . . ?
B1 C00D C009 121.78(14) . . ?
C00F C00E N003 120.02(15) . . ?
C00Y C00E N003 119.43(14) . . ?
C00Y C00E C00F 120.47(15) . . ?
C00E C00F C00B 119.30(15) . . ?
C00B C00G C007 120.12(14) . . ?
C00S C00G C007 120.91(15) . . ?
C00S C00G C00B 118.89(15) . . ?
C00I C00H C007 119.71(14) . . ?
C00K C00H C007 119.77(15) . . ?
C00K C00H C00I 120.52(15) . . ?
C00H C00I C00C 120.13(14) . . ?
C01A C00I C00C 118.80(15) . . ?
C01A C00I C00H 121.05(15) . . ?
C011 C00J C005 120.64(17) . . ?
C006 C00K C005 121.32(14) . . ?
C00H C00K C005 119.23(14) . . ?
C00H C00K C006 119.44(15) . . ?
C00W C00L N003 108.81(15) . . ?
C01D C00L N003 128.78(16) . . ?
C01D C00L C00W 122.32(16) . . ?
C00U C00M N004 118.96(15) . . ?
C00Z C00M N004 121.00(16) . . ?
C00Z C00M C00U 119.95(15) . . ?
C01F C00N C017 116.47(16) . . ?
B1 C00N C017 124.34(16) . . ?
B1 C00N C01F 119.16(16) . . ?
C00W C00O C00A 106.96(15) . . ?
C01C C00O C00A 118.83(17) . . ?
C01C C00O C00W 134.20(16) . . ?
C00U C00P C008 121.39(16) . . ?
C015 C00Q C013 116.60(16) . . ?
B2 C00Q C013 118.70(16) . . ?
B2 C00Q C015 124.68(15) . . ?
C01E C00R C00A 117.45(16) . . ?
C00Y C00S C00G 120.64(16) . . ?
C016 C00T C014 116.00(16) . . ?
B1 C00T C014 124.92(16) . . ?
B1 C00T C016 119.01(16) . . ?
C00P C00U C00M 119.48(16) . . ?
C00Z C00V C008 120.79(16) . . ?
C00O C00W C00L 107.03(15) . . ?
C01M C00W C00L 118.73(18) . . ?
C01M C00W C00O 134.23(18) . . ?
C019 C00X C00C 119.84(17) . . ?
C00S C00Y C00E 119.76(15) . . ?
C00V C00Z C00M 120.20(16) . . ?
C01G C010 C01B 115.70(16) . . ?
B2 C010 C01B 123.98(16) . . ?
B2 C010 C01G 119.86(16) . . ?
C018 C011 C00J 119.76(18) . . ?
C01V C012 C005 120.07(18) . . ?
C00Q C013 O002 123.61(16) . . ?
C01N C013 O002 114.29(16) . . ?
C01N C013 C00Q 122.09(17) . . ?
C01R C014 C00T 122.31(19) . . ?
C01O C015 C00Q 121.99(17) . . ?
C00T C016 O001 122.95(16) . . ?
C020 C016 O001 114.36(17) . . ?
C020 C016 C00T 122.69(19) . . ?
C01X C017 C00N 122.09(18) . . ?
C01V C018 C011 119.90(17) . . ?
C01P C019 C00X 119.71(16) . . ?
C01P C01A C00I 120.07(17) . . ?
C01T C01B C010 122.14(17) . . ?
C01L C01C C00O 119.30(17) . . ?
C01K C01D C00L 117.00(18) . . ?
C01L C01E C00R 121.28(18) . . ?
C00N C01F O001 122.95(16) . . ?
C021 C01F O001 114.77(17) . . ?
C021 C01F C00N 122.27(18) . . ?
C010 C01G O002 122.25(16) . . ?
C01I C01G O002 114.85(16) . . ?
C01I C01G C010 122.89(17) . . ?
C01Q C01H N004 107.62(19) . . ?
C022 C01H N004 129.31(17) . . ?
C022 C01H C01Q 123.07(19) . . ?
C01Z C01I C01G 119.25(17) . . ?
C01W C01J N004 108.93(19) . . ?
C01Y C01J N004 128.80(17) . . ?
C01Y C01J C01W 122.22(19) . . ?
C01S C01K C01D 121.57(19) . . ?
C01E C01L C01C 120.93(18) . . ?
C01S C01M C00W 119.13(19) . . ?
C01U C01N C013 118.91(18) . . ?
C01U C01O C015 119.43(18) . . ?
C01A C01P C019 120.64(17) . . ?
C01W C01Q C01H 107.56(18) . . ?
C02A C01Q C01H 118.6(2) . . ?
C02A C01Q C01W 133.9(2) . . ?
C023 C01R C014 119.1(2) . . ?
C01M C01S C01K 121.17(17) . . ?
C01Z C01T C01B 120.17(18) . . ?
C01O C01U C01N 120.85(17) . . ?
C018 C01V C012 120.50(18) . . ?
C01Q C01W C01J 106.62(18) . . ?
C026 C01W C01J 117.5(2) . . ?
C026 C01W C01Q 135.8(2) . . ?
C024 C01X C017 119.2(2) . . ?
C029 C01Y C01J 117.8(2) . . ?
C01T C01Z C01I 119.82(18) . . ?
C023 C020 C016 118.9(2) . . ?
C024 C021 C01F 118.87(19) . . ?
C02D C022 C01H 117.3(2) . . ?
C020 C023 C01R 120.93(19) . . ?
C021 C024 C01X 121.04(19) . . ?
C00N B1 C00D 122.78(15) . . ?
C00T B1 C00D 122.94(15) . . ?
C00T B1 C00N 114.28(16) . . ?
C02C C026 C01W 119.7(2) . . ?
C00Q B2 C009 125.52(16) . . ?
C010 B2 C009 120.89(15) . . ?
C010 B2 C00Q 113.56(15) . . ?
C02C C029 C01Y 121.5(3) . . ?
C02B C02A C01Q 118.8(2) . . ?
C02D C02B C02A 122.2(2) . . ?
C029 C02C C026 121.1(2) . . ?
C02B C02D C022 120.1(3) . . ?
C02F C02E N028 178.6(3) . . ?

loop_
_geom_bond_atom_site_label_1
_geom_bond_atom_site_label_2
_geom_bond_distance
_geom_bond_site_symmetry_2
_geom_bond_publ_flag
O001 C016 1.377(2) . ?
O001 C01F 1.371(2) . ?
O002 C013 1.374(2) . ?
O002 C01G 1.377(2) . ?
N003 C00A 1.393(2) . ?
N003 C00E 1.422(2) . ?
N003 C00L 1.394(2) . ?
N004 C00M 1.426(2) . ?
N004 C01H 1.390(3) . ?
N004 C01J 1.402(2) . ?
C005 C00J 1.389(2) . ?
C005 C00K 1.495(2) . ?
C005 C012 1.389(3) . ?
C006 C008 1.494(2) . ?
C006 C009 1.408(2) . ?
C006 C00K 1.412(2) . ?
C007 C00D 1.407(2) . ?
C007 C00G 1.493(2) . ?
C007 C00H 1.402(2) . ?
C008 C00P 1.400(2) . ?
C008 C00V 1.395(2) . ?
C009 C00D 1.419(2) . ?
C009 B2 1.585(2) . ?
C00A C00O 1.414(2) . ?
C00A C00R 1.392(2) . ?
C00B C00F 1.392(2) . ?
C00B C00G 1.393(2) . ?
C00C C00I 1.395(2) . ?
C00C C00X 1.389(2) . ?
C00D B1 1.578(3) . ?
C00E C00F 1.390(2) . ?
C00E C00Y 1.391(2) . ?
C00G C00S 1.400(2) . ?
C00H C00I 1.500(2) . ?
C00H C00K 1.404(2) . ?
C00I C01A 1.396(2) . ?
C00J C011 1.390(3) . ?
C00L C00W 1.408(3) . ?
C00L C01D 1.396(3) . ?
C00M C00U 1.391(3) . ?
C00M C00Z 1.380(2) . ?
C00N C017 1.411(3) . ?
C00N C01F 1.398(3) . ?
C00N B1 1.536(3) . ?
C00O C00W 1.438(3) . ?
C00O C01C 1.395(3) . ?
C00P C00U 1.385(2) . ?
C00Q C013 1.398(2) . ?
C00Q C015 1.411(3) . ?
C00Q B2 1.543(3) . ?
C00R C01E 1.386(3) . ?
C00S C00Y 1.381(2) . ?
C00T C014 1.417(3) . ?
C00T C016 1.397(3) . ?
C00T B1 1.537(3) . ?
C00V C00Z 1.391(2) . ?
C00W C01M 1.402(2) . ?
C00X C019 1.389(3) . ?
C010 C01B 1.406(3) . ?
C010 C01G 1.396(2) . ?
C010 B2 1.540(3) . ?
C011 C018 1.380(3) . ?
C012 C01V 1.385(3) . ?
C013 C01N 1.405(3) . ?
C014 C01R 1.374(3) . ?
C015 C01O 1.375(3) . ?
C016 C020 1.393(3) . ?
C017 C01X 1.378(3) . ?
C018 C01V 1.383(3) . ?
C019 C01P 1.383(3) . ?
C01A C01P 1.393(3) . ?
C01B C01T 1.372(3) . ?
C01C C01L 1.383(3) . ?
C01D C01K 1.386(3) . ?
C01E C01L 1.398(3) . ?
C01F C021 1.400(3) . ?
C01G C01I 1.392(3) . ?
C01H C01Q 1.427(3) . ?
C01H C022 1.378(3) . ?
C01I C01Z 1.371(3) . ?
C01J C01W 1.405(3) . ?
C01J C01Y 1.393(3) . ?
C01K C01S 1.391(3) . ?
C01M C01S 1.376(3) . ?
C01N C01U 1.369(3) . ?
C01O C01U 1.401(3) . ?
C01Q C01W 1.445(3) . ?
C01Q C02A 1.389(3) . ?
C01R C023 1.397(3) . ?
C01T C01Z 1.393(3) . ?
C01W C026 1.426(3) . ?
C01X C024 1.395(3) . ?
C01Y C029 1.386(3) . ?
C020 C023 1.374(3) . ?
C021 C024 1.372(3) . ?
C022 C02D 1.389(3) . ?
C026 C02C 1.369(4) . ?
N028 C02E 1.155(3) . ?
C029 C02C 1.377(4) . ?
C02A C02B 1.370(4) . ?
C02B C02D 1.417(4) . ?
C02E C02F 1.445(4) . ?

loop_
_geom_torsion_atom_site_label_1
_geom_torsion_atom_site_label_2
_geom_torsion_atom_site_label_3
_geom_torsion_atom_site_label_4
_geom_torsion
_geom_torsion_site_symmetry_1
_geom_torsion_site_symmetry_2
_geom_torsion_site_symmetry_3
_geom_torsion_site_symmetry_4
_geom_torsion_publ_flag
O001 C016 C00T C014 179.71(17) . . . . ?
O001 C016 C00T B1 -3.2(2) . . . . ?
O001 C016 C020 C023 -179.06(17) . . . . ?
O001 C01F C00N C017 179.30(17) . . . . ?
O001 C01F C00N B1 -2.5(2) . . . . ?
O001 C01F C021 C024 -178.24(18) . . . . ?
O002 C013 C00Q C015 174.79(18) . . . . ?
O002 C013 C00Q B2 -6.2(2) . . . . ?
O002 C013 C01N C01U -175.92(18) . . . . ?
O002 C01G C010 C01B 177.88(18) . . . . ?
O002 C01G C010 B2 -9.6(2) . . . . ?
O002 C01G C01I C01Z -178.20(17) . . . . ?
N003 C00A C00O C00W 0.03(15) . . . . ?
N003 C00A C00O C01C -178.62(14) . . . . ?
N003 C00A C00R C01E 177.76(19) . . . . ?
N003 C00E C00F C00B 174.30(15) . . . . ?
N003 C00E C00Y C00S -172.75(15) . . . . ?
N003 C00L C00W C00O -1.26(15) . . . . ?
N003 C00L C00W C01M -179.97(14) . . . . ?
N003 C00L C01D C01K 178.29(19) . . . . ?
N004 C00M C00U C00P -172.88(16) . . . . ?
N004 C00M C00Z C00V 172.48(17) . . . . ?
N004 C01H C01Q C01W 0.83(17) . . . . ?
N004 C01H C01Q C02A -179.89(16) . . . . ?
N004 C01H C022 C02D -179.9(2) . . . . ?
N004 C01J C01W C01Q -1.38(17) . . . . ?
N004 C01J C01W C026 177.78(16) . . . . ?
N004 C01J C01Y C029 -179.6(2) . . . . ?
C005 C00J C011 C018 -0.9(2) . . . . ?
C005 C00K C006 C008 -5.08(18) . . . . ?
C005 C00K C006 C009 177.55(15) . . . . ?
C005 C00K C00H C007 -178.38(15) . . . . ?
C005 C00K C00H C00I 2.39(18) . . . . ?
C005 C012 C01V C018 -0.7(2) . . . . ?
C006 C008 C00P C00U 166.90(15) . . . . ?
C006 C008 C00V C00Z -167.09(16) . . . . ?
C006 C009 C00D C007 1.27(18) . . . . ?
C006 C009 C00D B1 -178.29(15) . . . . ?
C006 C009 B2 C00Q -73.85(18) . . . . ?
C006 C009 B2 C010 108.27(17) . . . . ?
C006 C00K C00H C007 0.60(18) . . . . ?
C006 C00K C00H C00I -178.64(15) . . . . ?
C007 C00D C009 B2 179.03(15) . . . . ?
C007 C00D B1 C00N 110.95(16) . . . . ?
C007 C00D B1 C00T -69.54(17) . . . . ?
C007 C00G C00B C00F -173.61(15) . . . . ?
C007 C00G C00S C00Y 175.17(16) . . . . ?
C007 C00H C00I C00C -65.67(17) . . . . ?
C007 C00H C00I C01A 112.99(17) . . . . ?
C008 C00P C00U C00M 1.2(2) . . . . ?
C008 C00V C00Z C00M -0.6(2) . . . . ?
C009 C00D B1 C00N -69.49(17) . . . . ?
C009 C00D B1 C00T 110.03(16) . . . . ?
C009 B2 C00Q C013 -173.24(18) . . . . ?
C009 B2 C00Q C015 5.6(2) . . . . ?
C009 B2 C010 C01B -7.3(2) . . . . ?
C009 B2 C010 C01G -179.18(16) . . . . ?
C00A C00O C00W C00L 0.75(15) . . . . ?
C00A C00O C00W C01M 179.17(14) . . . . ?
C00A C00O C01C C01L 0.49(19) . . . . ?
C00A C00R C01E C01L -0.1(2) . . . . ?
C00B C00F C00E C00Y -2.32(19) . . . . ?
C00B C00G C00S C00Y -1.74(19) . . . . ?
C00C C00I C00H C00K 113.57(16) . . . . ?
C00C C00I C01A C01P 0.01(19) . . . . ?
C00C C00X C019 C01P 0.3(2) . . . . ?
C00D B1 C00N C017 -1.5(2) . . . . ?
C00D B1 C00N C01F -179.58(16) . . . . ?
C00D B1 C00T C014 -0.9(2) . . . . ?
C00D B1 C00T C016 -177.75(16) . . . . ?
C00E C00Y C00S C00G -1.83(19) . . . . ?
C00H C00I C01A C01P -178.67(17) . . . . ?
C00I C01A C01P C019 0.2(2) . . . . ?
C00J C011 C018 C01V -0.5(2) . . . . ?
C00L C00W C00O C01C 179.10(14) . . . . ?
C00L C00W C01M C01S 1.5(2) . . . . ?
C00L C01D C01K C01S 0.4(2) . . . . ?
C00N C017 C01X C024 1.1(2) . . . . ?
C00N C01F C021 C024 1.3(2) . . . . ?
C00N B1 C00T C014 178.64(14) . . . . ?
C00N B1 C00T C016 1.81(18) . . . . ?
C00O C00W C01M C01S -176.8(2) . . . . ?
C00O C01C C01L C01E 0.6(2) . . . . ?
C00Q C013 C01N C01U 3.0(2) . . . . ?
C00Q C015 C01O C01U 1.3(2) . . . . ?
C00Q B2 C010 C01B 174.61(15) . . . . ?
C00Q B2 C010 C01G 2.70(19) . . . . ?
C00R C01E C01L C01C -0.9(2) . . . . ?
C00T C014 C01R C023 0.6(2) . . . . ?
C00T C016 C020 C023 1.5(2) . . . . ?
C00W C01M C01S C01K 1.0(2) . . . . ?
C00X C019 C01P C01A -0.4(2) . . . . ?
C010 C01B C01T C01Z 1.5(2) . . . . ?
C010 C01G C01I C01Z 1.2(2) . . . . ?
C011 C018 C01V C012 1.3(2) . . . . ?
C013 C01N C01U C01O 0.3(2) . . . . ?
C014 C01R C023 C020 0.0(2) . . . . ?
C015 C01O C01U C01N -2.4(2) . . . . ?
C016 C020 C023 C01R -1.0(2) . . . . ?
C017 C01X C024 C021 0.0(2) . . . . ?
C01B C01T C01Z C01I -1.8(2) . . . . ?
C01D C01K C01S C01M -2.0(2) . . . . ?
C01F C021 C024 C01X -1.2(2) . . . . ?
C01G C01I C01Z C01T 0.5(2) . . . . ?
C01H C01Q C01W C01J 0.34(17) . . . . ?
C01H C01Q C01W C026 -178.59(17) . . . . ?
C01H C01Q C02A C02B 0.3(2) . . . . ?
C01H C022 C02D C02B -0.8(2) . . . . ?
C01J C01W C01Q C02A -178.78(17) . . . . ?
C01J C01W C026 C02C 2.0(2) . . . . ?
C01J C01Y C029 C02C 0.7(2) . . . . ?
C01Q C01W C026 C02C -179.2(3) . . . . ?
C01Q C02A C02B C02D -0.8(3) . . . . ?
C01W C026 C02C C029 1.8(3) . . . . ?
C01Y C029 C02C C026 -3.2(3) . . . . ?
C022 C02D C02B C02A 1.1(3) . . . . ?

loop_
_restr_U_rigid_atom_site_label_1
_restr_U_rigid_atom_site_label_2
_restr_U_rigid_target_weight_param
_restr_U_rigid_U_parallel
_restr_U_rigid_diff
C01Q C01W 0.0100 0.0869 0.0055
C01Q C01W 0.0020 0.0869 0.0055
C026 C02C 0.0020 0.1011 0.0078
C02A C02B 0.0020 0.1127 -0.0065

loop_
_exptl_oxdiff_crystal_face_indexfrac_h
_exptl_oxdiff_crystal_face_indexfrac_k
_exptl_oxdiff_crystal_face_indexfrac_l
_exptl_oxdiff_crystal_face_x
_exptl_oxdiff_crystal_face_y
_exptl_oxdiff_crystal_face_z
-9.4158 -2.5673 -3.7913 0.2048 0.8483 0.4883
-4.3663 6.7092 -6.1295 0.1800 0.7540 -0.6317
8.3172 2.7755 -13.8629 -0.8167 0.1953 -0.5430
-7.4053 2.3105 14.8056 0.9721 -0.2337 -0.0189
8.2722 0.5666 -14.9177 -0.9247 0.2217 -0.3096
-7.9565 0.8595 15.0718 0.9613 -0.2308 0.1502
6.7096 -3.5883 -14.1843 -0.9574 0.2304 0.1742
-8.3665 -1.9249 14.3916 0.8660 -0.2073 0.4551
6.9457 -4.4860 6.3271 -0.2198 -0.9170 0.3329
9.4595 2.0105 4.1236 -0.2119 -0.8782 -0.4288
-9.1283 0.5854 -5.3767 0.2317 0.9628 0.1394
